data_1534980
loop_
_publ_author_name
'Sofin, M.'
'Peters, E.M.'
'Jansen, M.'

_publ_section_title
;
 Unusual charge distribution in Na7 (Co O3)2
;
_journal_name_full 'Solid State Sciences'
_journal_page_first 1163
_journal_page_last 1168
_journal_volume 6
_journal_year 2004
_chemical_formula_sum 'Co2 Na7 O6'
_chemical_name_systematic 'Na7 (Co O3)2'
_space_group_IT_number 15
_symmetry_space_group_name_Hall '-C 2yc'
_symmetry_space_group_name_H-M 'C 1 2/c 1'
_cell_angle_alpha 90
_cell_angle_beta 104.968
_cell_angle_gamma 90
_cell_formula_units_Z 4
_cell_length_a 14.6028
_cell_length_b 5.8131
_cell_length_c 10.5858
_cell_volume 868.113
_citation_journal_id_ASTM SSSCFJ
_cod_data_source_file Sofin_SSSCFJ_2004_1641.cif
_cod_data_source_block Co2Na7O6
_cod_original_cell_volume 868.1131
_cod_database_code 1534980

loop_
_symmetry_equiv_pos_as_xyz
x,y,z
-x,y,-z+1/2
-x,-y,-z
x,-y,z-1/2
x+1/2,y+1/2,z
-x+1/2,y+1/2,-z+1/2
-x+1/2,-y+1/2,-z
x+1/2,-y+1/2,z-1/2

loop_
_atom_site_label
_atom_site_type_symbol
_atom_site_fract_x
_atom_site_fract_y
_atom_site_fract_z
_atom_site_occupancy
_atom_site_U_iso_or_equiv
Na2 Na+1 0.7239 0.53342 0.30603 1 0.0
Na4 Na+1 0.66701 -0.09456 -0.09471 1 0.0
Co1 Co+2 0.623753 0.38408 0.03899 1 0.0
O2 O-2 0.62047 0.2258 0.18716 1 0.0
O3 O-2 0.67332 0.6696 0.08034 1 0.0
O1 O-2 0.59575 0.2678 -0.12358 1 0.0
Na3 Na+1 0.43972 0.86334 0.34928 1 0.0
Na1 Na+1 0.5 0.42823 0.25 1 0.0
